data_4346009
loop_
_publ_author_name
'F. Albert Cotton'
'Zhong Li'
'Chun Y. Liu'
'Carlos A. Murillo'
'Qinliang Zhao'

_publ_section_title
;
 Transition from a Nonbonding to a Bonding Interaction in a Tetranuclear
 [Mo2]2(mu-OR)4 Cluster
;
_journal_name_full 'Inorganic Chemistry'
_journal_page_first 6387
_journal_page_last 6395
_journal_paper_doi 10.1021/ic060604p
_journal_volume 45
_journal_year 2006
_chemical_formula_moiety 'C64 H72 F6 Mo4 N8 O12 P, 2(C H2 Cl2)'
_chemical_formula_sum 'C66 H76 Cl4 F6 Mo4 N8 O12 P'
_chemical_formula_weight 1843.88
_chemical_name_common '[Mo2(C15H15N2O2)2]2(OCH3)4PF6, 2CH2Cl2'
_space_group_IT_number 2
_space_group_name_Hall '-P 1'
_space_group_name_H-M_alt 'P -1'
_symmetry_cell_setting triclinic
_symmetry_space_group_name_H-M 'P -1'
_atom_sites_solution_hydrogens geom
_atom_sites_solution_primary direct
_atom_sites_solution_secondary difmap
_cell_angle_alpha 89.052(4)
_cell_angle_beta 78.797(4)
_cell_angle_gamma 82.177(4)
_cell_formula_units_Z 1
_cell_length_a 10.067(2)
_cell_length_b 12.042(3)
_cell_length_c 15.385(3)
_cell_measurement_reflns_used 6582
_cell_measurement_temperature 213(2)
_cell_measurement_theta_max 27.535
_cell_measurement_theta_min 2.1655
_cell_volume 1812.4(7)
_computing_cell_refinement SAINT
_computing_data_collection SMART
_computing_data_reduction SAINT
_computing_molecular_graphics XP
_computing_publication_material CIFTAB
_computing_structure_refinement 'SHELXL-97 (Sheldrick, 1997)'
_computing_structure_solution 'SHELXS-97 (Sheldrick, 1990)'
_diffrn_ambient_temperature 213(2)
_diffrn_measured_fraction_theta_full 0.951
_diffrn_measured_fraction_theta_max 0.951
_diffrn_measurement_device_type 'BRUKER SMART 1000'
_diffrn_measurement_method \w-scans
_diffrn_radiation_monochromator graphite
_diffrn_radiation_source 'normal-focus sealed tube'
_diffrn_radiation_type MoK\a
_diffrn_radiation_wavelength 0.71073
_diffrn_reflns_av_R_equivalents 0.0142
_diffrn_reflns_av_sigmaI/netI 0.0265
_diffrn_reflns_limit_h_max 13
_diffrn_reflns_limit_h_min -13
_diffrn_reflns_limit_k_max 13
_diffrn_reflns_limit_k_min -15
_diffrn_reflns_limit_l_max 19
_diffrn_reflns_limit_l_min -17
_diffrn_reflns_number 12297
_diffrn_reflns_theta_full 27.58
_diffrn_reflns_theta_max 27.58
_diffrn_reflns_theta_min 2.08
_diffrn_standards_number 0
_exptl_absorpt_coefficient_mu 0.926
_exptl_absorpt_correction_T_max 0.9728
_exptl_absorpt_correction_T_min 0.7855
_exptl_absorpt_correction_type multi-scan
_exptl_absorpt_process_details SADABS
_exptl_crystal_colour dark-brown
_exptl_crystal_density_diffrn 1.689
_exptl_crystal_density_method 'not measured'
_exptl_crystal_description needle
_exptl_crystal_F_000 929
_exptl_crystal_size_max 0.27
_exptl_crystal_size_mid 0.07
_exptl_crystal_size_min 0.03
_refine_diff_density_max 0.811
_refine_diff_density_min -0.519
_refine_diff_density_rms 0.071
_refine_ls_extinction_method none
_refine_ls_goodness_of_fit_ref 1.050
_refine_ls_hydrogen_treatment noref
_refine_ls_matrix_type full
_refine_ls_number_parameters 529
_refine_ls_number_reflns 7972
_refine_ls_number_restraints 43
_refine_ls_restrained_S_all 1.059
_refine_ls_R_factor_all 0.0395
_refine_ls_R_factor_gt 0.0304
_refine_ls_shift/su_max 0.001
_refine_ls_shift/su_mean 0.000
_refine_ls_structure_factor_coef Fsqd
_refine_ls_weighting_details 'calc w=1/[\s^2^(Fo^2^)+(0.0406P)^2^+1.1684P] where P=(Fo^2^+2Fc^2^)/3'
_refine_ls_weighting_scheme calc
_refine_ls_wR_factor_gt 0.0770
_refine_ls_wR_factor_ref 0.0834
_reflns_number_gt 6639
_reflns_number_total 7972
_reflns_threshold_expression I>2sigma(I)
_cod_data_source_file ic060604psi20060411_123409.cif
_cod_data_source_block xl-2
_cod_original_cell_volume 1812.5(7)
_cod_database_code 4346009

loop_
_symmetry_equiv_pos_as_xyz
'x, y, z'
'-x, -y, -z'

loop_
_atom_site_label
_atom_site_type_symbol
_atom_site_fract_x
_atom_site_fract_y
_atom_site_fract_z
_atom_site_U_iso_or_equiv
_atom_site_adp_type
_atom_site_occupancy
_atom_site_symmetry_multiplicity
_atom_site_calc_flag
_atom_site_refinement_flags
_atom_site_disorder_assembly
_atom_site_disorder_group
Mo1 Mo -0.04595(2) 0.391114(18) 0.428054(15) 0.03032(7) Uani 1 1 d . . .
Mo2 Mo 0.08945(2) 0.607217(18) 0.429526(15) 0.03006(7) Uani 1 1 d . . .
N1 N 0.0347(2) 0.22034(18) 0.42312(15) 0.0343(5) Uani 1 1 d . . .
N2 N -0.2446(2) 0.35969(18) 0.42254(15) 0.0332(5) Uani 1 1 d D . .
N3 N 0.2914(2) 0.63861(18) 0.42571(15) 0.0336(5) Uani 1 1 d . . .
N4 N 0.0107(2) 0.77768(18) 0.42509(15) 0.0342(5) Uani 1 1 d . . .
O1 O -0.08589(17) 0.56016(14) 0.39288(12) 0.0330(4) Uani 1 1 d . . .
O2 O 0.15179(16) 0.43686(14) 0.39360(12) 0.0319(4) Uani 1 1 d . . .
O3 O 0.6459(2) 0.6804(2) 0.10260(14) 0.0592(6) Uani 1 1 d . . .
O4 O -0.0639(2) 0.95691(19) 0.09804(13) 0.0519(5) Uani 1 1 d . . .
O5 O 0.2966(2) 0.01835(19) 0.09901(14) 0.0540(6) Uani 1 1 d . . .
C1 C -0.2118(4) 0.6294(3) 0.3865(4) 0.0949(18) Uani 1 1 d . A .
H1B H -0.1931 0.7042 0.3685 0.142 Uiso 1 1 calc R . .
H1C H -0.2731 0.6334 0.4438 0.142 Uiso 1 1 calc R . .
H1D H -0.2540 0.5973 0.3431 0.142 Uiso 1 1 calc R . .
C2 C 0.2791(3) 0.3677(3) 0.3980(3) 0.0786(13) Uani 1 1 d . A .
H2B H 0.2770 0.2928 0.3765 0.118 Uiso 1 1 calc R . .
H2C H 0.2921 0.3640 0.4589 0.118 Uiso 1 1 calc R . .
H2D H 0.3540 0.3999 0.3615 0.118 Uiso 1 1 calc R . .
C11 C 0.1037(3) 0.1637(2) 0.34220(18) 0.0346(6) Uani 1 1 d . . .
C12 C 0.0514(3) 0.1857(3) 0.2652(2) 0.0469(7) Uani 1 1 d . . .
H12A H -0.0309 0.2340 0.2676 0.056 Uiso 1 1 calc R . .
C13 C 0.1195(3) 0.1374(3) 0.1855(2) 0.0490(8) Uani 1 1 d . . .
H13A H 0.0846 0.1545 0.1338 0.059 Uiso 1 1 calc R . .
C14 C 0.2387(3) 0.0639(2) 0.18116(19) 0.0407(6) Uani 1 1 d . . .
C15 C 0.2909(3) 0.0406(3) 0.2572(2) 0.0458(7) Uani 1 1 d . . .
H15A H 0.3715 -0.0098 0.2550 0.055 Uiso 1 1 calc R . .
C16 C 0.2238(3) 0.0919(3) 0.33677(19) 0.0431(7) Uani 1 1 d . . .
H16A H 0.2612 0.0774 0.3879 0.052 Uiso 1 1 calc R . .
C17 C 0.4096(4) -0.0669(4) 0.0950(3) 0.0712(11) Uani 1 1 d . . .
H17A H 0.4418 -0.0927 0.0343 0.107 Uiso 1 1 calc R . .
H17B H 0.3817 -0.1290 0.1319 0.107 Uiso 1 1 calc R . .
H17C H 0.4825 -0.0372 0.1163 0.107 Uiso 1 1 calc R . .
C21A C -0.295(3) 0.343(3) 0.3429(9) 0.0311(8) Uani 0.332(5) 1 d PGD A 1
C22A C -0.2529(17) 0.4161(19) 0.2757(12) 0.0357(14) Uani 0.332(5) 1 d PGD A 1
H22A H -0.2039 0.4738 0.2866 0.043 Uiso 0.332(5) 1 calc PR A 1
C23A C -0.2830(18) 0.4041(12) 0.1922(11) 0.0391(13) Uani 0.332(5) 1 d PGD A 1
H23A H -0.2544 0.4537 0.1467 0.047 Uiso 0.332(5) 1 calc PR A 1
C24A C -0.356(2) 0.3189(14) 0.1759(7) 0.0442(10) Uani 0.332(5) 1 d PGD A 1
C25A C -0.398(3) 0.246(2) 0.2432(9) 0.0423(13) Uani 0.332(5) 1 d PGD A 1
H25A H -0.4470 0.1880 0.2322 0.051 Uiso 0.332(5) 1 calc PR A 1
C26A C -0.368(3) 0.258(3) 0.3267(8) 0.0361(10) Uani 0.332(5) 1 d PGD A 1
H26A H -0.3965 0.2081 0.3722 0.043 Uiso 0.332(5) 1 calc PR A 1
O6A O -0.401(2) 0.3159(13) 0.0975(8) 0.0609(17) Uani 0.332(5) 1 d PD A 1
C27A C -0.5176(12) 0.2594(10) 0.1002(7) 0.0698(15) Uani 0.332(5) 1 d PD A 1
H27A H -0.4943 0.1807 0.1127 0.105 Uiso 0.332(5) 1 calc PR A 1
H27B H -0.5461 0.2665 0.0434 0.105 Uiso 0.332(5) 1 calc PR A 1
H27C H -0.5917 0.2926 0.1462 0.105 Uiso 0.332(5) 1 calc PR A 1
C21B C -0.2849(12) 0.3420(13) 0.3394(4) 0.0311(8) Uani 0.668(5) 1 d PD A 2
C22B C -0.2316(7) 0.3976(8) 0.2633(6) 0.0357(14) Uani 0.668(5) 1 d PD A 2
H22B H -0.1698 0.4488 0.2660 0.043 Uiso 0.668(5) 1 calc PR A 2
C23B C -0.2692(8) 0.3776(5) 0.1833(5) 0.0391(13) Uani 0.668(5) 1 d PD A 2
H23B H -0.2320 0.4145 0.1318 0.047 Uiso 0.668(5) 1 calc PR A 2
C24B C -0.3619(11) 0.3030(7) 0.1795(3) 0.0442(10) Uani 0.668(5) 1 d PD A 2
C25B C -0.4134(14) 0.2459(11) 0.2552(4) 0.0423(13) Uani 0.668(5) 1 d PD A 2
H25B H -0.4758 0.1952 0.2526 0.051 Uiso 0.668(5) 1 calc PR A 2
C26B C -0.3729(15) 0.2637(14) 0.3345(4) 0.0361(10) Uani 0.668(5) 1 d PD A 2
H26B H -0.4049 0.2228 0.3850 0.043 Uiso 0.668(5) 1 calc PR A 2
O6B O -0.3956(10) 0.2777(5) 0.0999(4) 0.0609(17) Uani 0.668(5) 1 d PD A 2
C27B C -0.3451(7) 0.3374(5) 0.0200(3) 0.0698(15) Uani 0.668(5) 1 d PD A 2
H27D H -0.3749 0.4171 0.0291 0.105 Uiso 0.668(5) 1 calc PR A 2
H27E H -0.3805 0.3112 -0.0291 0.105 Uiso 0.668(5) 1 calc PR A 2
H27F H -0.2460 0.3238 0.0067 0.105 Uiso 0.668(5) 1 calc PR A 2
C31 C 0.3855(2) 0.6530(2) 0.34512(17) 0.0323(5) Uani 1 1 d . . .
C32 C 0.4736(3) 0.7329(2) 0.33567(19) 0.0391(6) Uani 1 1 d . . .
H32A H 0.4729 0.7802 0.3838 0.047 Uiso 1 1 calc R . .
C33 C 0.5631(3) 0.7443(3) 0.2563(2) 0.0436(7) Uani 1 1 d . . .
H33A H 0.6242 0.7976 0.2513 0.052 Uiso 1 1 calc R . .
C34 C 0.5621(3) 0.6766(3) 0.18405(19) 0.0413(6) Uani 1 1 d . . .
C35 C 0.4709(3) 0.6000(3) 0.1923(2) 0.0436(7) Uani 1 1 d . . .
H35A H 0.4677 0.5559 0.1430 0.052 Uiso 1 1 calc R . .
C36 C 0.3841(3) 0.5871(3) 0.2717(2) 0.0411(6) Uani 1 1 d . . .
H36A H 0.3235 0.5335 0.2765 0.049 Uiso 1 1 calc R . .
C37 C 0.7467(4) 0.7533(4) 0.0921(3) 0.0733(11) Uani 1 1 d . . .
H37A H 0.7981 0.7478 0.0318 0.110 Uiso 1 1 calc R . .
H37B H 0.8080 0.7324 0.1329 0.110 Uiso 1 1 calc R . .
H37C H 0.7029 0.8298 0.1046 0.110 Uiso 1 1 calc R . .
C41 C -0.0102(3) 0.8311(2) 0.34408(18) 0.0332(5) Uani 1 1 d . . .
C42 C -0.1241(3) 0.9077(2) 0.33857(19) 0.0418(6) Uani 1 1 d . . .
H42A H -0.1886 0.9294 0.3903 0.050 Uiso 1 1 calc R . .
C43 C -0.1446(3) 0.9529(3) 0.25775(19) 0.0439(7) Uani 1 1 d . . .
H43A H -0.2212 1.0061 0.2553 0.053 Uiso 1 1 calc R . .
C44 C -0.0521(3) 0.9194(2) 0.18110(18) 0.0395(6) Uani 1 1 d . . .
C45 C 0.0609(3) 0.8417(3) 0.1858(2) 0.0444(7) Uani 1 1 d . . .
H45A H 0.1234 0.8177 0.1337 0.053 Uiso 1 1 calc R . .
C46 C 0.0823(3) 0.7991(2) 0.2662(2) 0.0416(6) Uani 1 1 d . . .
H46A H 0.1606 0.7477 0.2686 0.050 Uiso 1 1 calc R . .
C47 C -0.1689(3) 1.0470(3) 0.0915(2) 0.0563(8) Uani 1 1 d . . .
H47A H -0.1669 1.0651 0.0296 0.084 Uiso 1 1 calc R . .
H47B H -0.1543 1.1121 0.1228 0.084 Uiso 1 1 calc R . .
H47C H -0.2571 1.0250 0.1175 0.084 Uiso 1 1 calc R . .
P1 P 0.5000 0.0000 0.5000 0.03082(19) Uiso 1 2 d S . .
F1 F 0.63569(16) 0.05576(14) 0.50020(11) 0.0421(4) Uani 1 1 d . . .
F2 F 0.58574(16) -0.12241(13) 0.50008(11) 0.0430(4) Uani 1 1 d . . .
F3 F 0.53204(17) -0.00156(14) 0.39370(10) 0.0432(4) Uani 1 1 d . . .
C10 C 0.3321(3) 0.6489(2) 0.50188(18) 0.0341(6) Uani 1 1 d . . .
H10 H 0.4219 0.6621 0.5023 0.041 Uiso 1 1 calc R . .
C30 C -0.0385(3) 0.8328(2) 0.50114(18) 0.0362(6) Uani 1 1 d . . .
H30 H -0.0757 0.9087 0.5012 0.043 Uiso 1 1 calc R . .
Cl1 Cl 0.2696(18) 0.3872(17) 0.1119(14) 0.144(8) Uani 0.20 1 d PD B -1
C1S C 0.208(4) 0.514(6) 0.074(12) 0.67(14) Uiso 0.20 1 d PD B -1
H1S1 H 0.2509 0.5245 0.0118 0.802 Uiso 0.20 1 calc PR B -1
H1S2 H 0.2230 0.5757 0.1097 0.802 Uiso 0.20 1 calc PR B -1
Cl2 Cl 0.0366(13) 0.5078(12) 0.0830(11) 0.162(4) Uani 0.20 1 d PD B -1
Cl3 Cl 0.2971(7) 0.3719(5) 0.1264(4) 0.0709(10) Uani 0.40 1 d PD C -2
C2S C 0.1311(18) 0.4179(14) 0.1678(12) 0.068(4) Uani 0.40 1 d PD C -2
H2SA H 0.0755 0.3813 0.1343 0.082 Uiso 0.40 1 calc PR C -2
H2SB H 0.1103 0.3923 0.2292 0.082 Uiso 0.40 1 calc PR C -2
Cl4 Cl 0.0806(4) 0.5552(3) 0.1675(3) 0.0871(9) Uani 0.40 1 d PD C -2
Cl5 Cl 0.137(3) 0.4344(19) 0.1521(16) 0.224(14) Uani 0.20 1 d PD D -3
C3S C 0.045(3) 0.548(2) 0.1218(13) 0.068(7) Uiso 0.20 1 d PD D -3
H3S1 H 0.0907 0.6140 0.1266 0.082 Uiso 0.20 1 calc PR D -3
H3S2 H -0.0448 0.5599 0.1613 0.082 Uiso 0.20 1 calc PR D -3
Cl6 Cl 0.0253(9) 0.5335(14) 0.0177(5) 0.155(7) Uani 0.20 1 d PD D -3
Cl7 Cl 0.068(3) 0.618(2) 0.0237(18) 0.356(18) Uiso 0.20 1 d PD E -4
C4S C 0.182(2) 0.536(2) 0.0654(13) 0.081(6) Uiso 0.20 1 d PD E -4
H4S1 H 0.2564 0.5786 0.0693 0.098 Uiso 0.20 1 calc PR E -4
H4S2 H 0.2199 0.4748 0.0223 0.098 Uiso 0.20 1 calc PR E -4
Cl8 Cl 0.1373(13) 0.4763(14) 0.1643(7) 0.094(4) Uani 0.20 1 d PD E -4

loop_
_atom_site_aniso_label
_atom_site_aniso_U_11
_atom_site_aniso_U_22
_atom_site_aniso_U_33
_atom_site_aniso_U_23
_atom_site_aniso_U_13
_atom_site_aniso_U_12
Mo1 0.02551(11) 0.02683(12) 0.03976(13) 0.00070(9) -0.01066(9) -0.00137(8)
Mo2 0.02530(11) 0.02679(12) 0.03940(13) -0.00205(9) -0.01084(9) -0.00129(8)
N1 0.0362(11) 0.0280(11) 0.0403(12) -0.0009(9) -0.0125(9) -0.0022(9)
N2 0.0296(10) 0.0305(11) 0.0421(12) 0.0014(9) -0.0133(9) -0.0041(9)
N3 0.0280(10) 0.0329(12) 0.0405(12) -0.0037(9) -0.0083(9) -0.0035(9)
N4 0.0342(11) 0.0297(11) 0.0403(12) 0.0018(9) -0.0114(9) -0.0047(9)
O1 0.0282(8) 0.0266(9) 0.0478(11) 0.0033(8) -0.0181(8) -0.0017(7)
O2 0.0235(8) 0.0277(9) 0.0434(10) -0.0030(7) -0.0056(7) 0.0002(7)
O3 0.0587(14) 0.0781(17) 0.0423(12) 0.0027(11) -0.0036(10) -0.0233(13)
O4 0.0559(13) 0.0556(14) 0.0364(11) 0.0095(10) -0.0019(9) 0.0092(11)
O5 0.0640(14) 0.0522(13) 0.0415(12) -0.0076(10) -0.0107(10) 0.0084(11)
C1 0.053(2) 0.049(2) 0.195(6) 0.010(3) -0.060(3) -0.0009(18)
C2 0.0397(17) 0.044(2) 0.151(4) -0.001(2) -0.023(2) 0.0055(15)
C11 0.0377(13) 0.0257(13) 0.0422(15) -0.0037(10) -0.0129(11) -0.0028(10)
C12 0.0488(16) 0.0415(16) 0.0517(18) -0.0080(13) -0.0235(14) 0.0102(13)
C13 0.0568(18) 0.0483(18) 0.0449(17) -0.0054(13) -0.0264(14) 0.0074(14)
C14 0.0469(15) 0.0327(14) 0.0426(15) -0.0052(12) -0.0112(12) -0.0021(12)
C15 0.0467(16) 0.0423(16) 0.0467(17) -0.0013(13) -0.0145(13) 0.0080(13)
C16 0.0458(15) 0.0429(16) 0.0423(16) 0.0003(12) -0.0200(13) 0.0051(13)
C17 0.070(2) 0.074(3) 0.059(2) -0.0152(19) -0.0046(18) 0.018(2)
C21A 0.025(2) 0.0297(13) 0.0394(15) 0.0007(12) -0.0118(14) 0.0001(15)
C22A 0.032(3) 0.030(4) 0.043(3) 0.0007(18) -0.008(3) 0.000(2)
C23A 0.048(2) 0.027(4) 0.042(2) 0.008(2) -0.015(2) 0.004(3)
C24A 0.0456(18) 0.046(3) 0.0449(17) 0.0047(16) -0.0217(15) -0.0034(19)
C25A 0.036(3) 0.0497(18) 0.044(2) -0.004(2) -0.010(3) -0.0126(19)
C26A 0.0357(17) 0.038(2) 0.0352(17) -0.0005(19) -0.0061(18) -0.0073(16)
O6A 0.0732(19) 0.073(5) 0.0447(14) 0.015(2) -0.0284(13) -0.016(4)
C27A 0.099(4) 0.073(3) 0.041(3) -0.004(2) -0.029(3) -0.001(3)
C21B 0.025(2) 0.0297(13) 0.0394(15) 0.0007(12) -0.0118(14) 0.0001(15)
C22B 0.032(3) 0.030(4) 0.043(3) 0.0007(18) -0.008(3) 0.000(2)
C23B 0.048(2) 0.027(4) 0.042(2) 0.008(2) -0.015(2) 0.004(3)
C24B 0.0456(18) 0.046(3) 0.0449(17) 0.0047(16) -0.0217(15) -0.0034(19)
C25B 0.036(3) 0.0497(18) 0.044(2) -0.004(2) -0.010(3) -0.0126(19)
C26B 0.0357(17) 0.038(2) 0.0352(17) -0.0005(19) -0.0061(18) -0.0073(16)
O6B 0.0732(19) 0.073(5) 0.0447(14) 0.015(2) -0.0284(13) -0.016(4)
C27B 0.099(4) 0.073(3) 0.041(3) -0.004(2) -0.029(3) -0.001(3)
C31 0.0257(11) 0.0321(13) 0.0398(14) -0.0028(11) -0.0108(10) -0.0002(10)
C32 0.0420(14) 0.0379(15) 0.0412(15) -0.0021(12) -0.0147(12) -0.0086(12)
C33 0.0433(15) 0.0451(17) 0.0472(16) 0.0062(13) -0.0141(13) -0.0155(13)
C34 0.0358(14) 0.0481(17) 0.0400(15) 0.0047(12) -0.0106(12) -0.0017(12)
C35 0.0417(15) 0.0457(17) 0.0433(16) -0.0094(13) -0.0089(12) -0.0032(13)
C36 0.0325(13) 0.0423(16) 0.0508(17) -0.0060(13) -0.0104(12) -0.0091(12)
C37 0.061(2) 0.096(3) 0.064(2) 0.007(2) 0.0011(19) -0.031(2)
C41 0.0348(13) 0.0256(12) 0.0394(14) 0.0030(10) -0.0071(11) -0.0054(10)
C42 0.0382(14) 0.0431(16) 0.0383(15) 0.0025(12) 0.0002(12) 0.0039(12)
C43 0.0398(15) 0.0422(16) 0.0444(16) 0.0053(13) -0.0051(12) 0.0084(12)
C44 0.0416(14) 0.0376(15) 0.0375(14) 0.0054(11) -0.0047(12) -0.0039(12)
C45 0.0399(15) 0.0434(16) 0.0431(16) 0.0028(13) 0.0024(12) 0.0034(13)
C46 0.0359(14) 0.0362(15) 0.0479(16) 0.0036(12) -0.0035(12) 0.0051(12)
C47 0.0575(19) 0.059(2) 0.0473(18) 0.0147(15) -0.0108(15) 0.0079(16)
F1 0.0361(8) 0.0443(9) 0.0478(9) -0.0009(7) -0.0097(7) -0.0096(7)
F2 0.0457(9) 0.0315(8) 0.0496(9) -0.0010(7) -0.0115(7) 0.0057(7)
F3 0.0484(9) 0.0494(10) 0.0308(8) 0.0005(7) -0.0073(7) -0.0042(8)
C10 0.0276(12) 0.0319(14) 0.0446(15) -0.0007(11) -0.0111(11) -0.0036(10)
C30 0.0387(14) 0.0269(13) 0.0441(15) -0.0011(11) -0.0118(12) -0.0034(11)
Cl1 0.077(8) 0.155(13) 0.196(16) 0.012(10) 0.001(8) -0.047(8)
Cl2 0.138(9) 0.192(13) 0.165(12) 0.054(11) -0.034(8) -0.054(9)
Cl3 0.063(2) 0.073(2) 0.078(2) -0.0165(16) -0.0096(17) -0.0206(17)
C2S 0.080(10) 0.064(10) 0.062(8) -0.013(7) -0.027(7) 0.008(8)
Cl4 0.083(2) 0.067(2) 0.112(3) 0.0125(19) -0.0157(19) -0.0179(17)
Cl5 0.19(2) 0.107(14) 0.37(3) 0.029(15) -0.016(19) -0.036(13)
Cl6 0.076(6) 0.30(2) 0.074(6) 0.061(8) -0.020(4) 0.017(8)
Cl8 0.108(7) 0.105(10) 0.089(5) 0.037(7) -0.051(5) -0.045(8)

loop_
_atom_type_symbol
_atom_type_description
_atom_type_scat_dispersion_real
_atom_type_scat_dispersion_imag
_atom_type_scat_source
C C 0.0033 0.0016 'International Tables Vol C Tables 4.2.6.8 and 6.1.1.4'
H H 0.0000 0.0000 'International Tables Vol C Tables 4.2.6.8 and 6.1.1.4'
N N 0.0061 0.0033 'International Tables Vol C Tables 4.2.6.8 and 6.1.1.4'
O O 0.0106 0.0060 'International Tables Vol C Tables 4.2.6.8 and 6.1.1.4'
F F 0.0171 0.0103 'International Tables Vol C Tables 4.2.6.8 and 6.1.1.4'
P P 0.1023 0.0942 'International Tables Vol C Tables 4.2.6.8 and 6.1.1.4'
Mo Mo -1.6832 0.6857 'International Tables Vol C Tables 4.2.6.8 and 6.1.1.4'
Cl Cl 0.1484 0.1585 'International Tables Vol C Tables 4.2.6.8 and 6.1.1.4'

loop_
_geom_angle_atom_site_label_1
_geom_angle_atom_site_label_2
_geom_angle_atom_site_label_3
_geom_angle
_geom_angle_site_symmetry_1
_geom_angle_site_symmetry_3
_geom_angle_publ_flag
N1 Mo1 N2 93.92(8) . . y
N1 Mo1 O1 161.67(8) . . y
N2 Mo1 O1 93.06(7) . . y
N1 Mo1 O2 90.88(8) . . y
N2 Mo1 O2 162.57(8) . . y
O1 Mo1 O2 77.75(7) . . y
N1 Mo1 Mo2 92.04(6) . 2_566 y
N2 Mo1 Mo2 92.01(6) . 2_566 y
O1 Mo1 Mo2 104.64(5) . 2_566 y
O2 Mo1 Mo2 104.56(5) . 2_566 y
N1 Mo1 Mo2 131.99(6) . . y
N2 Mo1 Mo2 133.97(6) . . y
O1 Mo1 Mo2 42.53(5) . . y
O2 Mo1 Mo2 42.76(5) . . y
Mo2 Mo1 Mo2 89.773(11) 2_566 . y
N4 Mo2 O1 90.85(8) . . y
N4 Mo2 N3 94.20(8) . . y
O1 Mo2 N3 162.29(8) . . y
N4 Mo2 O2 161.63(8) . . y
O1 Mo2 O2 77.57(7) . . y
N3 Mo2 O2 92.96(7) . . y
N4 Mo2 Mo1 91.81(6) . 2_566 y
O1 Mo2 Mo1 104.99(5) . 2_566 y
N3 Mo2 Mo1 91.83(6) . 2_566 y
O2 Mo2 Mo1 104.85(5) . 2_566 y
N4 Mo2 Mo1 131.71(6) . . y
O1 Mo2 Mo1 42.53(5) . . y
N3 Mo2 Mo1 133.96(6) . . y
O2 Mo2 Mo1 42.56(5) . . y
Mo1 Mo2 Mo1 90.227(11) 2_566 . y
C30 N1 C11 118.4(2) 2_566 . ?
C30 N1 Mo1 118.32(18) 2_566 . ?
C11 N1 Mo1 122.64(17) . . ?
C10 N2 C21A 115.7(11) 2_566 . ?
C10 N2 C21B 119.8(5) 2_566 . ?
C21A N2 C21B 4.3(15) . . ?
C10 N2 Mo1 118.47(17) 2_566 . ?
C21A N2 Mo1 125.8(10) . . ?
C21B N2 Mo1 121.6(5) . . ?
C10 N3 C31 118.2(2) . . ?
C10 N3 Mo2 118.44(18) . . ?
C31 N3 Mo2 123.27(16) . . ?
C30 N4 C41 118.9(2) . . ?
C30 N4 Mo2 118.44(18) . . ?
C41 N4 Mo2 122.00(17) . . ?
C1 O1 Mo1 131.2(2) . . ?
C1 O1 Mo2 128.5(2) . . ?
Mo1 O1 Mo2 94.94(7) . . y
C2 O2 Mo1 127.1(2) . . ?
C2 O2 Mo2 129.10(19) . . ?
Mo1 O2 Mo2 94.68(7) . . y
C34 O3 C37 118.1(3) . . ?
C44 O4 C47 117.6(2) . . ?
C14 O5 C17 116.6(3) . . ?
C16 C11 C12 118.4(3) . . ?
C16 C11 N1 122.2(2) . . ?
C12 C11 N1 119.2(2) . . ?
C13 C12 C11 120.5(3) . . ?
C12 C13 C14 120.5(3) . . ?
O5 C14 C13 115.8(3) . . ?
O5 C14 C15 124.7(3) . . ?
C13 C14 C15 119.5(3) . . ?
C14 C15 C16 119.7(3) . . ?
C11 C16 C15 121.3(3) . . ?
C22A C21A C26A 120.0 . . ?
C22A C21A N2 113.0(16) . . ?
C26A C21A N2 126.7(16) . . ?
C23A C22A C21A 120.0 . . ?
C22A C23A C24A 120.0 . . ?
O6A C24A C25A 119.5(4) . . ?
O6A C24A C23A 120.0(4) . . ?
C25A C24A C23A 120.0 . . ?
C24A C25A C26A 120.0 . . ?
C25A C26A C21A 120.0 . . ?
C24A O6A C27A 115.5(10) . . ?
C22B C21B C26B 119.72(12) . . ?
C22B C21B N2 121.0(8) . . ?
C26B C21B N2 119.2(8) . . ?
C23B C22B C21B 120.20(12) . . ?
C22B C23B C24B 119.95(12) . . ?
O6B C24B C23B 120.9(3) . . ?
O6B C24B C25B 119.0(3) . . ?
C23B C24B C25B 119.87(12) . . ?
C26B C25B C24B 120.09(12) . . ?
C25B C26B C21B 120.06(12) . . ?
C24B O6B C27B 120.2(5) . . ?
C32 C31 C36 118.5(3) . . ?
C32 C31 N3 122.9(2) . . ?
C36 C31 N3 118.6(2) . . ?
C31 C32 C33 121.0(3) . . ?
C32 C33 C34 119.8(3) . . ?
O3 C34 C35 115.9(3) . . ?
O3 C34 C33 124.8(3) . . ?
C35 C34 C33 119.3(3) . . ?
C34 C35 C36 120.8(3) . . ?
C35 C36 C31 120.5(3) . . ?
C42 C41 C46 118.2(3) . . ?
C42 C41 N4 122.8(2) . . ?
C46 C41 N4 118.9(2) . . ?
C41 C42 C43 121.1(3) . . ?
C44 C43 C42 119.8(3) . . ?
O4 C44 C43 124.6(3) . . ?
O4 C44 C45 115.9(3) . . ?
C43 C44 C45 119.5(3) . . ?
C46 C45 C44 120.4(3) . . ?
C45 C46 C41 121.0(3) . . ?
F1 P1 F1 179.999(1) . 2_656 ?
F1 P1 F2 89.88(9) . 2_656 ?
F1 P1 F2 90.12(9) 2_656 2_656 ?
F1 P1 F2 90.12(8) . . ?
F1 P1 F2 89.88(9) 2_656 . ?
F2 P1 F2 180.0 2_656 . ?
F1 P1 F3 90.07(8) . . ?
F1 P1 F3 89.93(8) 2_656 . ?
F2 P1 F3 90.07(8) 2_656 . ?
F2 P1 F3 89.94(8) . . ?
F1 P1 F3 89.93(8) . 2_656 ?
F1 P1 F3 90.07(8) 2_656 2_656 ?
F2 P1 F3 89.93(8) 2_656 2_656 ?
F2 P1 F3 90.06(8) . 2_656 ?
F3 P1 F3 180.0 . 2_656 ?
N2 C10 N3 119.2(2) 2_566 . ?
N1 C30 N4 119.4(2) 2_566 . ?
Cl1 C1S Cl2 103.9(14) . . ?
Cl4 C2S Cl3 117.6(12) . . ?
Cl5 C3S Cl6 110.0(15) . . ?
Cl7 C4S Cl8 119.9(16) . . ?

loop_
_geom_bond_atom_site_label_1
_geom_bond_atom_site_label_2
_geom_bond_distance
_geom_bond_site_symmetry_2
_geom_bond_publ_flag
Mo1 N1 2.103(2) . y
Mo1 N2 2.103(2) . y
Mo1 O1 2.1033(18) . y
Mo1 O2 2.1038(17) . y
Mo1 Mo2 2.1493(6) 2_566 y
Mo1 Mo2 3.1001(6) . y
Mo2 N4 2.102(2) . y
Mo2 O1 2.1034(17) . y
Mo2 N3 2.107(2) . y
Mo2 O2 2.1119(17) . y
Mo2 Mo1 2.1493(6) 2_566 y
N1 C30 1.325(3) 2_566 ?
N1 C11 1.436(3) . ?
N2 C10 1.327(3) 2_566 ?
N2 C21A 1.443(3) . ?
N2 C21B 1.443(3) . ?
N3 C10 1.328(3) . ?
N3 C31 1.431(3) . ?
N4 C30 1.329(3) . ?
N4 C41 1.432(3) . ?
O1 C1 1.438(4) . ?
O2 C2 1.443(4) . ?
O3 C34 1.372(4) . ?
O3 C37 1.415(4) . ?
O4 C44 1.370(3) . ?
O4 C47 1.425(4) . ?
O5 C14 1.374(3) . ?
O5 C17 1.417(4) . ?
C11 C16 1.377(4) . ?
C11 C12 1.395(4) . ?
C12 C13 1.378(4) . ?
C13 C14 1.382(4) . ?
C14 C15 1.382(4) . ?
C15 C16 1.389(4) . ?
C21A C22A 1.3900 . ?
C21A C26A 1.3900 . ?
C22A C23A 1.3900 . ?
C23A C24A 1.3900 . ?
C24A O6A 1.374(5) . ?
C24A C25A 1.3900 . ?
C25A C26A 1.3900 . ?
O6A C27A 1.428(14) . ?
C21B C22B 1.3902(10) . ?
C21B C26B 1.3903(10) . ?
C22B C23B 1.3899(10) . ?
C23B C24B 1.3900(10) . ?
C24B O6B 1.383(4) . ?
C24B C25B 1.3901(10) . ?
C25B C26B 1.3896(10) . ?
O6B C27B 1.453(9) . ?
C31 C32 1.382(4) . ?
C31 C36 1.395(4) . ?
C32 C33 1.386(4) . ?
C33 C34 1.392(4) . ?
C34 C35 1.375(4) . ?
C35 C36 1.377(4) . ?
C41 C42 1.386(4) . ?
C41 C46 1.390(4) . ?
C42 C43 1.390(4) . ?
C43 C44 1.381(4) . ?
C44 C45 1.384(4) . ?
C45 C46 1.376(4) . ?
P1 F1 1.6025(15) . ?
P1 F1 1.6026(15) 2_656 ?
P1 F2 1.6037(15) 2_656 ?
P1 F2 1.6037(15) . ?
P1 F3 1.6042(16) . ?
P1 F3 1.6042(16) 2_656 ?
C10 N2 1.327(3) 2_566 ?
C30 N1 1.325(3) 2_566 ?
Cl1 C1S 1.711(16) . ?
C1S Cl2 1.711(15) . ?
Cl3 C2S 1.689(17) . ?
C2S Cl4 1.663(15) . ?
Cl5 C3S 1.66(2) . ?
C3S Cl6 1.666(18) . ?
Cl7 C4S 1.635(19) . ?
C4S Cl8 1.678(17) . ?
